data_1503592
loop_
_publ_author_name
'Fairhurst, Nathan W. G.'
'Mahon, Mary F.'
'Munday, Rachel H.'
'Carbery, David R.'

_publ_section_title
;
 Remote stereocontrol in [3,3]-sigmatropic rearrangements: application to
 the total synthesis of the immunosuppressant mycestericin g.
;
_journal_issue 3
_journal_name_full 'Organic letters'
_journal_page_first 756
_journal_page_last 759
_journal_paper_doi 10.1021/ol203300k
_journal_volume 14
_journal_year 2012
_chemical_absolute_configuration rm
_chemical_formula_sum 'C23.5 H33 Cl I N O6'
_chemical_formula_weight 587.86
_chemical_name_systematic
; 
 ? 
;
_space_group_IT_number 169
_symmetry_cell_setting hexagonal
_symmetry_space_group_name_Hall 'P 61'
_symmetry_space_group_name_H-M 'P 61'
_atom_sites_solution_hydrogens geom
_atom_sites_solution_primary direct
_atom_sites_solution_secondary difmap
_audit_creation_method SHELXL-97
_cell_angle_alpha 90.00
_cell_angle_beta 90.00
_cell_angle_gamma 120.00
_cell_formula_units_Z 12
_cell_length_a 10.9498(2)
_cell_length_b 10.9498(2)
_cell_length_c 77.5761(19)
_cell_measurement_reflns_used 22508
_cell_measurement_temperature 240(2)
_cell_measurement_theta_max 67.3069
_cell_measurement_theta_min 3.4135
_cell_volume 8055.1(3)
_computing_cell_refinement
;
CrysAlisPro, Oxford Diffraction Ltd.,
Version 1.171.34.44 (release 25-10-2010 CrysAlis171 .NET)
(compiled Oct 25 2010,18:11:34)
;
_computing_data_collection
;
CrysAlisPro, Oxford Diffraction Ltd.,
Version 1.171.34.44 (release 25-10-2010 CrysAlis171 .NET)
(compiled Oct 25 2010,18:11:34)
;
_computing_data_reduction
;
CrysAlisPro, Oxford Diffraction Ltd.,
Version 1.171.34.44 (release 25-10-2010 CrysAlis171 .NET)
(compiled Oct 25 2010,18:11:34)
;
_computing_molecular_graphics 'ORTEX (P.McArdle 1995)'
_computing_publication_material 'SHELXL-97/2 (Sheldrick 1997)'
_computing_structure_refinement 'SHELXL-97/2 (Sheldrick 1997)'
_computing_structure_solution 'SHELXS-97 (Sheldrick 1990)'
_diffrn_ambient_temperature 240(2)
_diffrn_measured_fraction_theta_full 0.998
_diffrn_measured_fraction_theta_max 0.998
_diffrn_measurement_device_type '95mm CCD camera on \k-goniostat'
_diffrn_measurement_method CCD
_diffrn_radiation_monochromator 'horizonally mounted graphite crystal'
_diffrn_radiation_source 'fine-focus sealed tube'
_diffrn_radiation_type CuK\a
_diffrn_radiation_wavelength 1.54184
_diffrn_reflns_av_R_equivalents 0.0644
_diffrn_reflns_av_sigmaI/netI 0.0365
_diffrn_reflns_limit_h_max 13
_diffrn_reflns_limit_h_min -11
_diffrn_reflns_limit_k_max 13
_diffrn_reflns_limit_k_min -12
_diffrn_reflns_limit_l_max 92
_diffrn_reflns_limit_l_min -92
_diffrn_reflns_number 61225
_diffrn_reflns_theta_full 67.47
_diffrn_reflns_theta_max 67.47
_diffrn_reflns_theta_min 3.42
_exptl_absorpt_coefficient_mu 10.588
_exptl_absorpt_correction_T_max 1.00000
_exptl_absorpt_correction_T_min 0.42759
_exptl_absorpt_correction_type multi-scan
_exptl_absorpt_process_details
;
CrysAlisPro, Oxford Diffraction Ltd.,
Version 1.171.34.44 (release 25-10-2010 CrysAlis171 .NET)
(compiled Oct 25 2010,18:11:34)
Empirical absorption correction using spherical harmonics,
 implemented in SCALE3 ABSPACK scaling algorithm.
;
_exptl_crystal_colour colorless
_exptl_crystal_density_diffrn 1.454
_exptl_crystal_density_method 'not measured'
_exptl_crystal_description block
_exptl_crystal_F_000 3588
_exptl_crystal_size_max 0.20
_exptl_crystal_size_mid 0.20
_exptl_crystal_size_min 0.12
_refine_diff_density_max 0.875
_refine_diff_density_min -0.970
_refine_diff_density_rms 0.084
_refine_ls_abs_structure_details 'Flack H D (1983), Acta Cryst. A39, 876-881'
_refine_ls_abs_structure_Flack 0.015(5)
_refine_ls_extinction_method none
_refine_ls_goodness_of_fit_ref 1.037
_refine_ls_hydrogen_treatment constr
_refine_ls_matrix_type full
_refine_ls_number_parameters 628
_refine_ls_number_reflns 9351
_refine_ls_number_restraints 30
_refine_ls_restrained_S_all 1.043
_refine_ls_R_factor_all 0.0533
_refine_ls_R_factor_gt 0.0498
_refine_ls_shift/su_max 0.001
_refine_ls_shift/su_mean 0.000
_refine_ls_structure_factor_coef Fsqd
_refine_ls_weighting_details 'calc w=1/[\s^2^(Fo^2^)+(0.0766P)^2^+7.9491P] where P=(Fo^2^+2Fc^2^)/3'
_refine_ls_weighting_scheme calc
_refine_ls_wR_factor_gt 0.1255
_refine_ls_wR_factor_ref 0.1283
_reflns_number_gt 8819
_reflns_number_total 9351
_reflns_threshold_expression >2sigma(I)
_cod_data_source_file ol203300k_si_001.cif
_cod_data_source_block p10dc3
_cod_original_sg_symbol_H-M P61
_cod_database_code 1503592

loop_
_symmetry_equiv_pos_as_xyz
'x, y, z'
'x-y, x, z+1/6'
'-y, x-y, z+1/3'
'-x, -y, z+1/2'
'-x+y, -x, z+2/3'
'y, -x+y, z+5/6'

loop_
_atom_site_label
_atom_site_type_symbol
_atom_site_fract_x
_atom_site_fract_y
_atom_site_fract_z
_atom_site_U_iso_or_equiv
_atom_site_adp_type
_atom_site_occupancy
_atom_site_symmetry_multiplicity
_atom_site_calc_flag
_atom_site_refinement_flags
_atom_site_disorder_assembly
_atom_site_disorder_group
I1 I 0.98004(6) 1.58557(5) -0.023897(8) 0.06610(15) Uani 1 1 d . . .
I1A I 0.65705(5) 0.31436(5) 0.000916(10) 0.05999(13) Uani 1 1 d . . .
Cl1 Cl 1.0641(11) 0.6294(10) 0.11147(11) 0.122(3) Uani 0.40 1 d PDU A 2
Cl2 Cl 1.0214(18) 0.8438(13) 0.09728(14) 0.168(4) Uani 0.40 1 d PDU A 2
Cl3 Cl 1.0314(9) 0.6631(6) 0.09393(10) 0.142(2) Uani 0.60 1 d PDU B 1
Cl4 Cl 1.2195(6) 0.9262(6) 0.08239(7) 0.1087(15) Uani 0.60 1 d PDU B 1
O1 O 0.9164(5) 1.1140(5) -0.00498(5) 0.0502(10) Uani 1 1 d . . .
O2 O 0.9789(5) 1.2070(5) -0.06264(5) 0.0483(10) Uani 1 1 d . . .
O3 O 0.7799(4) 1.1731(5) -0.04954(5) 0.0441(9) Uani 1 1 d . . .
O4 O 1.1263(6) 1.0358(6) -0.04258(6) 0.0576(12) Uani 1 1 d . . .
O5 O 1.1899(5) 1.0844(5) -0.01492(6) 0.0519(11) Uani 1 1 d . . .
O6 O 1.1289(5) 1.4281(4) -0.03599(6) 0.0462(9) Uani 1 1 d . . .
O7 O 0.6879(4) 0.2295(5) 0.03770(5) 0.0414(9) Uani 1 1 d . . .
O2A O 0.8048(5) 0.4947(5) 0.05909(6) 0.0538(11) Uani 1 1 d . . .
O3A O 0.9262(5) 0.6221(4) 0.03584(6) 0.0451(9) Uani 1 1 d . . .
O4A O 0.9776(5) 0.3659(5) 0.08056(6) 0.0541(11) Uani 1 1 d . . .
O5A O 1.0283(4) 0.2144(5) 0.06783(5) 0.0458(9) Uani 1 1 d . . .
O6A O 1.0757(4) 0.3609(4) 0.02931(5) 0.0398(8) Uani 1 1 d . . .
N1 N 0.9316(5) 1.1358(5) -0.03437(6) 0.0342(9) Uani 1 1 d . . .
N1A N 0.9644(4) 0.4518(5) 0.04543(6) 0.0322(9) Uani 1 1 d . . .
C1 C 0.8285(6) 1.0863(7) -0.01985(7) 0.0427(12) Uani 1 1 d . . .
H1 H 0.7805 1.1425 -0.0193 0.051 Uiso 1 1 calc R . .
C2 C 1.0525(7) 1.2294(6) -0.00892(8) 0.0457(13) Uani 1 1 d . . .
H2A H 1.1242 1.2315 -0.0012 0.055 Uiso 1 1 calc R . .
H2B H 1.0538 1.3194 -0.0081 0.055 Uiso 1 1 calc R . .
C3 C 1.0771(5) 1.1994(6) -0.02772(7) 0.0340(10) Uani 1 1 d . . .
C4 C 0.7202(7) 0.9295(7) -0.01957(9) 0.0545(16) Uani 1 1 d . . .
C5 C 0.7930(9) 0.8399(8) -0.02108(11) 0.0662(19) Uani 1 1 d . . .
H5A H 0.8281 0.8465 -0.0327 0.099 Uiso 1 1 calc R . .
H5B H 0.7255 0.7423 -0.0184 0.099 Uiso 1 1 calc R . .
H5C H 0.8710 0.8748 -0.0130 0.099 Uiso 1 1 calc R . .
C6 C 0.6449(10) 0.9005(11) -0.00195(13) 0.087(3) Uani 1 1 d . . .
H6A H 0.7119 0.9173 0.0072 0.130 Uiso 1 1 calc R . .
H6B H 0.5690 0.8033 -0.0015 0.130 Uiso 1 1 calc R . .
H6C H 0.6066 0.9629 -0.0005 0.130 Uiso 1 1 calc R . .
C7 C 0.6122(9) 0.8900(9) -0.03395(13) 0.083(3) Uani 1 1 d . . .
H7A H 0.6586 0.9045 -0.0450 0.125 Uiso 1 1 calc R . .
H7B H 0.5690 0.9485 -0.0332 0.125 Uiso 1 1 calc R . .
H7C H 0.5401 0.7916 -0.0328 0.125 Uiso 1 1 calc R . .
C8 C 0.9045(6) 1.1761(6) -0.05009(7) 0.0368(11) Uani 1 1 d . . .
C9 C 0.7228(7) 1.2049(7) -0.06520(9) 0.0516(15) Uani 1 1 d . . .
C10 C 0.8197(9) 1.3533(8) -0.07082(11) 0.0656(19) Uani 1 1 d . . .
H10A H 0.8372 1.4167 -0.0612 0.098 Uiso 1 1 calc R . .
H10B H 0.7765 1.3770 -0.0802 0.098 Uiso 1 1 calc R . .
H10C H 0.9081 1.3626 -0.0747 0.098 Uiso 1 1 calc R . .
C11 C 0.6975(11) 1.0973(9) -0.07903(11) 0.075(2) Uani 1 1 d . . .
H11A H 0.7867 1.1057 -0.0824 0.112 Uiso 1 1 calc R . .
H11B H 0.6539 1.1139 -0.0890 0.112 Uiso 1 1 calc R . .
H11C H 0.6355 1.0032 -0.0746 0.112 Uiso 1 1 calc R . .
C12 C 0.5857(9) 1.1897(13) -0.05841(13) 0.084(3) Uani 1 1 d . . .
H12A H 0.5245 1.0935 -0.0546 0.126 Uiso 1 1 calc R . .
H12B H 0.5394 1.2122 -0.0675 0.126 Uiso 1 1 calc R . .
H12C H 0.6057 1.2537 -0.0488 0.126 Uiso 1 1 calc R . .
C13 C 1.1310(6) 1.0957(6) -0.02952(8) 0.0389(11) Uani 1 1 d . . .
C14 C 1.2591(9) 1.0019(9) -0.01587(12) 0.069(2) Uani 1 1 d . . .
H14A H 1.1889 0.9029 -0.0171 0.104 Uiso 1 1 calc R . .
H14B H 1.3133 1.0155 -0.0054 0.104 Uiso 1 1 calc R . .
H14C H 1.3218 1.0318 -0.0258 0.104 Uiso 1 1 calc R . .
C15 C 1.1854(6) 1.3359(5) -0.03701(8) 0.0389(11) Uani 1 1 d . . .
H15 H 1.1941 1.3152 -0.0492 0.047 Uiso 1 1 calc R . .
C16 C 1.3287(7) 1.4007(7) -0.02824(10) 0.0554(16) Uani 1 1 d . . .
H16 H 1.3375 1.4331 -0.0168 0.066 Uiso 1 1 calc R . .
C17 C 1.4353(13) 1.4123(14) -0.0358(2) 0.109(4) Uani 1 1 d . . .
H17A H 1.4282 1.3804 -0.0472 0.131 Uiso 1 1 calc R . .
H17B H 1.5224 1.4528 -0.0300 0.131 Uiso 1 1 calc R . .
C18 C 1.1803(6) 1.5427(6) -0.04656(8) 0.0407(12) Uani 1 1 d . . .
C19 C 1.1288(7) 1.6341(6) -0.04363(8) 0.0455(13) Uani 1 1 d . . .
C20 C 1.1710(9) 1.7522(7) -0.05377(9) 0.0567(17) Uani 1 1 d . . .
H20 H 1.1336 1.8119 -0.0520 0.068 Uiso 1 1 calc R . .
C21 C 1.2697(9) 1.7812(7) -0.06664(10) 0.0607(18) Uani 1 1 d . . .
H21 H 1.3013 1.8629 -0.0734 0.073 Uiso 1 1 calc R . .
C22 C 1.3209(7) 1.6940(7) -0.06963(9) 0.0530(16) Uani 1 1 d . . .
H22 H 1.3859 1.7142 -0.0786 0.064 Uiso 1 1 calc R . .
C23 C 1.2789(7) 1.5744(7) -0.05959(8) 0.0459(13) Uani 1 1 d . . .
H23 H 1.3168 1.5154 -0.0616 0.055 Uiso 1 1 calc R . .
C1A C 1.0702(5) 0.4863(6) 0.03174(7) 0.0368(11) Uani 1 1 d . . .
H1A H 1.0375 0.5095 0.0210 0.044 Uiso 1 1 calc R . .
C2A C 0.9487(5) 0.2454(6) 0.03538(7) 0.0345(11) Uani 1 1 d . . .
H2A1 H 0.9631 0.1674 0.0388 0.041 Uiso 1 1 calc R . .
H2A2 H 0.8754 0.2118 0.0265 0.041 Uiso 1 1 calc R . .
C3A C 0.9081(5) 0.3040(5) 0.05093(7) 0.0302(10) Uani 1 1 d . . .
C4A C 1.2225(6) 0.6059(7) 0.03595(9) 0.0509(15) Uani 1 1 d . . .
C5A C 1.2757(7) 0.5712(10) 0.05246(11) 0.070(2) Uani 1 1 d . . .
H5A1 H 1.2690 0.4799 0.0512 0.105 Uiso 1 1 calc R . .
H5A2 H 1.2185 0.5689 0.0621 0.105 Uiso 1 1 calc R . .
H5A3 H 1.3732 0.6427 0.0544 0.105 Uiso 1 1 calc R . .
C6A C 1.3160(7) 0.6104(10) 0.02108(12) 0.072(2) Uani 1 1 d . . .
H6A1 H 1.4129 0.6824 0.0233 0.108 Uiso 1 1 calc R . .
H6A2 H 1.2843 0.6321 0.0104 0.108 Uiso 1 1 calc R . .
H6A3 H 1.3103 0.5194 0.0200 0.108 Uiso 1 1 calc R . .
C7A C 1.2318(8) 0.7488(9) 0.03781(17) 0.090(3) Uani 1 1 d . . .
H7A1 H 1.3102 0.8087 0.0453 0.135 Uiso 1 1 calc R . .
H7A2 H 1.1448 0.7361 0.0428 0.135 Uiso 1 1 calc R . .
H7A3 H 1.2462 0.7926 0.0266 0.135 Uiso 1 1 calc R . .
C8A C 0.8894(6) 0.5214(6) 0.04775(7) 0.0378(11) Uani 1 1 d . . .
C9A C 0.8693(8) 0.7205(8) 0.03685(10) 0.0582(17) Uani 1 1 d . . .
C10A C 0.7125(10) 0.6408(10) 0.03365(16) 0.088(3) Uani 1 1 d . . .
H10D H 0.6656 0.5747 0.0430 0.132 Uiso 1 1 calc R . .
H10E H 0.6931 0.5898 0.0228 0.132 Uiso 1 1 calc R . .
H10F H 0.6778 0.7067 0.0331 0.132 Uiso 1 1 calc R . .
C11A C 0.9468(13) 0.8195(10) 0.02175(13) 0.086(3) Uani 1 1 d . . .
H11D H 0.9239 0.8943 0.0214 0.129 Uiso 1 1 calc R . .
H11E H 0.9178 0.7668 0.0110 0.129 Uiso 1 1 calc R . .
H11F H 1.0477 0.8600 0.0232 0.129 Uiso 1 1 calc R . .
C12A C 0.9059(10) 0.7974(9) 0.05338(12) 0.069(2) Uani 1 1 d . . .
H12D H 0.8584 0.7315 0.0627 0.104 Uiso 1 1 calc R . .
H12E H 0.8764 0.8674 0.0532 0.104 Uiso 1 1 calc R . .
H12F H 1.0071 0.8438 0.0551 0.104 Uiso 1 1 calc R . .
C13A C 0.9761(5) 0.3000(6) 0.06808(7) 0.0344(11) Uani 1 1 d . . .
C14A C 1.0808(8) 0.1945(9) 0.08410(9) 0.0579(17) Uani 1 1 d . . .
H14D H 1.1085 0.1236 0.0827 0.087 Uiso 1 1 calc R . .
H14E H 1.0073 0.1636 0.0928 0.087 Uiso 1 1 calc R . .
H14F H 1.1617 0.2828 0.0877 0.087 Uiso 1 1 calc R . .
C15A C 0.7457(5) 0.2180(6) 0.05375(7) 0.0343(11) Uani 1 1 d . . .
H15A H 0.7185 0.2615 0.0631 0.041 Uiso 1 1 calc R . .
C16A C 0.7017(6) 0.0695(7) 0.05833(9) 0.0467(14) Uani 1 1 d . . .
H16A H 0.7260 0.0526 0.0693 0.056 Uiso 1 1 calc R . .
C17A C 0.6314(7) -0.0399(8) 0.04812(12) 0.0630(18) Uani 1 1 d . . .
H17C H 0.6053 -0.0272 0.0370 0.076 Uiso 1 1 calc R . .
H17D H 0.6074 -0.1307 0.0519 0.076 Uiso 1 1 calc R . .
C18A C 0.5592(5) 0.2220(6) 0.03754(8) 0.0393(12) Uani 1 1 d . . .
C19A C 0.5212(6) 0.2576(7) 0.02206(8) 0.0425(12) Uani 1 1 d . . .
C20A C 0.3931(8) 0.2549(9) 0.02066(10) 0.0620(19) Uani 1 1 d . . .
H20A H 0.3671 0.2776 0.0101 0.074 Uiso 1 1 calc R . .
C21A C 0.3058(8) 0.2197(12) 0.03443(13) 0.080(3) Uani 1 1 d . . .
H21A H 0.2208 0.2210 0.0335 0.096 Uiso 1 1 calc R . .
C22A C 0.3412(7) 0.1819(11) 0.04984(12) 0.075(2) Uani 1 1 d . . .
H22A H 0.2791 0.1552 0.0593 0.091 Uiso 1 1 calc R . .
C23A C 0.4681(7) 0.1833(9) 0.05144(9) 0.0594(18) Uani 1 1 d . . .
H23A H 0.4922 0.1580 0.0619 0.071 Uiso 1 1 calc R . .
C1S C 0.957(3) 0.6691(13) 0.1001(5) 0.145(6) Uani 0.40 1 d PDU A 2
H1S1 H 0.9391 0.6237 0.0888 0.174 Uiso 0.40 1 calc PR A 2
H1S2 H 0.8660 0.6295 0.1061 0.174 Uiso 0.40 1 calc PR A 2
C2S C 1.1081(16) 0.8366(7) 0.09868(15) 0.114(4) Uani 0.60 1 d PDU B 1
H2S1 H 1.0364 0.8646 0.0998 0.137 Uiso 0.60 1 calc PR B 1
H2S2 H 1.1601 0.8566 0.1096 0.137 Uiso 0.60 1 calc PR B 1

loop_
_atom_site_aniso_label
_atom_site_aniso_U_11
_atom_site_aniso_U_22
_atom_site_aniso_U_33
_atom_site_aniso_U_23
_atom_site_aniso_U_13
_atom_site_aniso_U_12
I1 0.0773(3) 0.0560(2) 0.0753(3) -0.0017(2) 0.0275(2) 0.0410(2)
I1A 0.0607(3) 0.0845(3) 0.0427(2) 0.0025(2) 0.00206(19) 0.0423(2)
Cl1 0.155(7) 0.125(6) 0.097(5) -0.020(4) 0.003(5) 0.078(5)
Cl2 0.253(11) 0.141(7) 0.101(6) -0.011(5) -0.029(7) 0.090(8)
Cl3 0.161(5) 0.091(3) 0.141(5) 0.010(3) -0.032(4) 0.039(3)
Cl4 0.104(3) 0.127(4) 0.110(4) -0.012(3) -0.036(3) 0.069(3)
O1 0.059(3) 0.065(3) 0.0249(19) 0.0038(17) 0.0053(17) 0.030(2)
O2 0.053(2) 0.067(3) 0.029(2) 0.0063(18) 0.0084(18) 0.034(2)
O3 0.042(2) 0.062(2) 0.037(2) 0.0055(18) 0.0000(16) 0.0320(19)
O4 0.090(3) 0.074(3) 0.041(2) -0.009(2) -0.004(2) 0.064(3)
O5 0.067(3) 0.052(2) 0.049(3) -0.0064(19) -0.019(2) 0.039(2)
O6 0.060(2) 0.036(2) 0.051(2) 0.0053(17) 0.0174(19) 0.0298(19)
O7 0.0251(17) 0.070(3) 0.032(2) 0.0022(17) 0.0004(14) 0.0264(18)
O2A 0.060(3) 0.063(3) 0.054(3) 0.005(2) 0.017(2) 0.042(2)
O3A 0.057(2) 0.050(2) 0.043(2) 0.0059(17) 0.0004(18) 0.038(2)
O4A 0.069(3) 0.071(3) 0.034(2) -0.007(2) -0.007(2) 0.043(2)
O5A 0.049(2) 0.063(3) 0.041(2) 0.0068(18) 0.0005(17) 0.039(2)
O6A 0.0284(17) 0.048(2) 0.044(2) 0.0009(17) 0.0092(15) 0.0201(16)
N1 0.036(2) 0.041(2) 0.027(2) 0.0012(17) 0.0008(17) 0.0209(19)
N1A 0.0249(19) 0.039(2) 0.036(2) 0.0005(17) 0.0033(16) 0.0180(17)
C1 0.048(3) 0.059(3) 0.031(3) 0.003(2) 0.007(2) 0.034(3)
C2 0.060(4) 0.047(3) 0.032(3) -0.008(2) 0.001(2) 0.028(3)
C3 0.038(3) 0.041(3) 0.027(3) -0.005(2) -0.001(2) 0.022(2)
C4 0.049(3) 0.056(4) 0.051(4) 0.018(3) 0.011(3) 0.021(3)
C5 0.078(5) 0.051(4) 0.065(5) 0.011(3) -0.003(4) 0.028(4)
C6 0.079(6) 0.091(6) 0.080(7) 0.038(5) 0.039(5) 0.035(5)
C7 0.060(5) 0.064(5) 0.087(7) 0.021(4) -0.012(4) 0.001(4)
C8 0.043(3) 0.045(3) 0.031(3) -0.001(2) 0.000(2) 0.029(2)
C9 0.054(4) 0.061(4) 0.047(4) 0.004(3) -0.012(3) 0.035(3)
C10 0.076(5) 0.066(4) 0.064(5) 0.005(3) -0.013(4) 0.042(4)
C11 0.100(6) 0.064(4) 0.051(4) 0.000(3) -0.027(4) 0.034(4)
C12 0.064(5) 0.129(8) 0.086(6) 0.012(6) -0.009(4) 0.069(6)
C13 0.040(3) 0.040(3) 0.038(3) 0.003(2) -0.002(2) 0.021(2)
C14 0.080(5) 0.068(4) 0.085(6) -0.012(4) -0.031(4) 0.057(4)
C15 0.048(3) 0.033(3) 0.040(3) -0.001(2) 0.004(2) 0.023(2)
C16 0.046(3) 0.052(3) 0.054(4) -0.003(3) -0.005(3) 0.014(3)
C17 0.084(7) 0.107(9) 0.140(12) -0.002(8) -0.008(7) 0.051(6)
C18 0.049(3) 0.032(3) 0.041(3) -0.001(2) 0.005(2) 0.020(2)
C19 0.055(3) 0.036(3) 0.044(3) -0.005(2) 0.001(3) 0.021(3)
C20 0.084(5) 0.039(3) 0.055(4) -0.003(3) 0.002(3) 0.036(3)
C21 0.082(5) 0.047(3) 0.050(4) 0.007(3) 0.005(3) 0.030(3)
C22 0.059(4) 0.049(3) 0.039(4) 0.000(3) 0.007(3) 0.018(3)
C23 0.052(3) 0.043(3) 0.042(3) -0.005(2) 0.005(3) 0.023(3)
C1A 0.030(2) 0.043(3) 0.038(3) 0.006(2) 0.006(2) 0.019(2)
C2A 0.023(2) 0.040(3) 0.035(3) -0.005(2) 0.0024(19) 0.011(2)
C3A 0.023(2) 0.039(3) 0.031(3) 0.0021(19) 0.0029(18) 0.017(2)
C4A 0.027(3) 0.051(3) 0.066(4) 0.007(3) 0.005(3) 0.013(2)
C5A 0.040(3) 0.081(5) 0.066(5) -0.003(4) -0.015(3) 0.013(3)
C6A 0.037(3) 0.084(5) 0.075(6) 0.025(4) 0.022(3) 0.015(3)
C7A 0.041(4) 0.050(4) 0.158(10) 0.003(5) 0.006(5) 0.008(3)
C8A 0.036(3) 0.042(3) 0.039(3) 0.001(2) 0.001(2) 0.023(2)
C9A 0.077(5) 0.058(4) 0.064(4) -0.005(3) -0.014(3) 0.052(4)
C10A 0.074(5) 0.080(6) 0.138(9) -0.029(6) -0.043(5) 0.060(5)
C11A 0.135(9) 0.081(6) 0.079(6) 0.020(5) 0.001(6) 0.081(6)
C12A 0.083(5) 0.062(4) 0.082(6) -0.009(4) -0.013(4) 0.052(4)
C13A 0.026(2) 0.042(3) 0.032(3) 0.002(2) 0.0035(19) 0.015(2)
C14A 0.055(4) 0.094(5) 0.041(3) 0.015(3) -0.002(3) 0.049(4)
C15A 0.023(2) 0.045(3) 0.033(3) 0.002(2) 0.0003(18) 0.015(2)
C16A 0.033(3) 0.049(3) 0.053(4) 0.007(3) 0.005(2) 0.016(2)
C17A 0.044(3) 0.048(4) 0.078(5) -0.003(3) -0.007(3) 0.010(3)
C18A 0.025(2) 0.055(3) 0.041(3) -0.001(2) 0.004(2) 0.023(2)
C19A 0.032(3) 0.055(3) 0.046(3) -0.013(3) -0.010(2) 0.026(2)
C20A 0.053(4) 0.090(5) 0.065(5) -0.016(4) -0.020(3) 0.052(4)
C21A 0.042(4) 0.122(7) 0.092(7) -0.019(5) -0.001(4) 0.054(5)
C22A 0.037(3) 0.120(7) 0.071(6) -0.010(5) 0.007(3) 0.041(4)
C23A 0.034(3) 0.097(5) 0.049(4) 0.004(3) 0.013(3) 0.035(3)
C1S 0.203(10) 0.132(9) 0.104(8) -0.017(8) -0.010(8) 0.086(9)
C2S 0.117(7) 0.109(7) 0.132(7) -0.014(6) -0.052(6) 0.068(6)

loop_
_atom_type_symbol
_atom_type_description
_atom_type_scat_dispersion_real
_atom_type_scat_dispersion_imag
_atom_type_scat_source
C C 0.0181 0.0091 'International Tables Vol C Tables 4.2.6.8 and 6.1.1.4'
H H 0.0000 0.0000 'International Tables Vol C Tables 4.2.6.8 and 6.1.1.4'
O O 0.0492 0.0322 'International Tables Vol C Tables 4.2.6.8 and 6.1.1.4'
N N 0.0311 0.0180 'International Tables Vol C Tables 4.2.6.8 and 6.1.1.4'
I I -0.3257 6.8362 'International Tables Vol C Tables 4.2.6.8 and 6.1.1.4'
Cl Cl 0.3639 0.7018 'International Tables Vol C Tables 4.2.6.8 and 6.1.1.4'

loop_
_geom_angle_atom_site_label_1
_geom_angle_atom_site_label_2
_geom_angle_atom_site_label_3
_geom_angle
C2 O1 C1 108.0(4)
C8 O3 C9 120.5(5)
C13 O5 C14 116.3(5)
C18 O6 C15 119.6(4)
C18A O7 C15A 119.3(4)
C8A O3A C9A 119.8(5)
C13A O5A C14A 116.1(5)
C2A O6A C1A 108.9(4)
C8 N1 C3 120.8(4)
C8 N1 C1 122.6(4)
C3 N1 C1 110.5(4)
C8A N1A C1A 124.0(4)
C8A N1A C3A 121.9(4)
C1A N1A C3A 109.4(4)
O1 C1 N1 103.0(4)
O1 C1 C4 106.8(5)
N1 C1 C4 116.2(5)
O1 C1 H1 110.2
N1 C1 H1 110.2
C4 C1 H1 110.2
O1 C2 C3 103.3(4)
O1 C2 H2A 111.1
C3 C2 H2A 111.1
O1 C2 H2B 111.1
C3 C2 H2B 111.1
H2A C2 H2B 109.1
N1 C3 C13 110.2(4)
N1 C3 C15 114.7(4)
C13 C3 C15 106.3(4)
N1 C3 C2 99.7(4)
C13 C3 C2 114.7(5)
C15 C3 C2 111.4(4)
C1 C4 C7 111.5(6)
C1 C4 C6 106.2(6)
C7 C4 C6 109.3(7)
C1 C4 C5 110.9(6)
C7 C4 C5 109.7(7)
C6 C4 C5 109.1(7)
C4 C5 H5A 109.5
C4 C5 H5B 109.5
H5A C5 H5B 109.5
C4 C5 H5C 109.5
H5A C5 H5C 109.5
H5B C5 H5C 109.5
C4 C6 H6A 109.5
C4 C6 H6B 109.5
H6A C6 H6B 109.5
C4 C6 H6C 109.5
H6A C6 H6C 109.5
H6B C6 H6C 109.5
C4 C7 H7A 109.5
C4 C7 H7B 109.5
H7A C7 H7B 109.5
C4 C7 H7C 109.5
H7A C7 H7C 109.5
H7B C7 H7C 109.5
O2 C8 O3 124.5(5)
O2 C8 N1 125.6(5)
O3 C8 N1 109.9(4)
O3 C9 C10 109.9(6)
O3 C9 C11 109.4(5)
C10 C9 C11 113.2(7)
O3 C9 C12 101.5(6)
C10 C9 C12 110.2(7)
C11 C9 C12 111.9(7)
C9 C10 H10A 109.5
C9 C10 H10B 109.5
H10A C10 H10B 109.5
C9 C10 H10C 109.5
H10A C10 H10C 109.5
H10B C10 H10C 109.5
C9 C11 H11A 109.5
C9 C11 H11B 109.5
H11A C11 H11B 109.5
C9 C11 H11C 109.5
H11A C11 H11C 109.5
H11B C11 H11C 109.5
C9 C12 H12A 109.5
C9 C12 H12B 109.5
H12A C12 H12B 109.5
C9 C12 H12C 109.5
H12A C12 H12C 109.5
H12B C12 H12C 109.5
O4 C13 O5 123.9(5)
O4 C13 C3 124.1(5)
O5 C13 C3 112.0(5)
O5 C14 H14A 109.5
O5 C14 H14B 109.5
H14A C14 H14B 109.5
O5 C14 H14C 109.5
H14A C14 H14C 109.5
H14B C14 H14C 109.5
O6 C15 C16 110.9(5)
O6 C15 C3 105.3(4)
C16 C15 C3 110.9(5)
O6 C15 H15 109.9
C16 C15 H15 109.9
C3 C15 H15 109.9
C17 C16 C15 122.0(9)
C17 C16 H16 119.0
C15 C16 H16 119.0
C16 C17 H17A 120.0
C16 C17 H17B 120.0
H17A C17 H17B 120.0
O6 C18 C23 125.4(5)
O6 C18 C19 115.8(5)
C23 C18 C19 118.8(5)
C20 C19 C18 120.9(6)
C20 C19 I1 120.4(5)
C18 C19 I1 118.6(4)
C19 C20 C21 118.9(6)
C19 C20 H20 120.6
C21 C20 H20 120.6
C22 C21 C20 120.9(6)
C22 C21 H21 119.5
C20 C21 H21 119.5
C21 C22 C23 120.8(7)
C21 C22 H22 119.6
C23 C22 H22 119.6
C22 C23 C18 119.6(6)
C22 C23 H23 120.2
C18 C23 H23 120.2
O6A C1A N1A 104.8(4)
O6A C1A C4A 107.3(4)
N1A C1A C4A 116.0(5)
O6A C1A H1A 109.5
N1A C1A H1A 109.5
C4A C1A H1A 109.5
O6A C2A C3A 104.4(4)
O6A C2A H2A1 110.9
C3A C2A H2A1 110.9
O6A C2A H2A2 110.9
C3A C2A H2A2 110.9
H2A1 C2A H2A2 108.9
N1A C3A C2A 100.5(4)
N1A C3A C13A 109.8(4)
C2A C3A C13A 115.0(4)
N1A C3A C15A 115.4(4)
C2A C3A C15A 109.9(4)
C13A C3A C15A 106.5(4)
C7A C4A C6A 109.9(7)
C7A C4A C5A 109.7(8)
C6A C4A C5A 107.9(6)
C7A C4A C1A 112.2(5)
C6A C4A C1A 106.7(6)
C5A C4A C1A 110.3(5)
C4A C5A H5A1 109.5
C4A C5A H5A2 109.5
H5A1 C5A H5A2 109.5
C4A C5A H5A3 109.5
H5A1 C5A H5A3 109.5
H5A2 C5A H5A3 109.5
C4A C6A H6A1 109.5
C4A C6A H6A2 109.5
H6A1 C6A H6A2 109.5
C4A C6A H6A3 109.5
H6A1 C6A H6A3 109.5
H6A2 C6A H6A3 109.5
C4A C7A H7A1 109.5
C4A C7A H7A2 109.5
H7A1 C7A H7A2 109.5
C4A C7A H7A3 109.5
H7A1 C7A H7A3 109.5
H7A2 C7A H7A3 109.5
O2A C8A O3A 125.7(5)
O2A C8A N1A 123.9(5)
O3A C8A N1A 110.3(5)
C12A C9A O3A 111.4(5)
C12A C9A C10A 112.3(8)
O3A C9A C10A 109.8(6)
C12A C9A C11A 111.4(7)
O3A C9A C11A 100.8(6)
C10A C9A C11A 110.6(8)
C9A C10A H10D 109.5
C9A C10A H10E 109.5
H10D C10A H10E 109.5
C9A C10A H10F 109.5
H10D C10A H10F 109.5
H10E C10A H10F 109.5
C9A C11A H11D 109.5
C9A C11A H11E 109.5
H11D C11A H11E 109.5
C9A C11A H11F 109.5
H11D C11A H11F 109.5
H11E C11A H11F 109.5
C9A C12A H12D 109.5
C9A C12A H12E 109.5
H12D C12A H12E 109.5
C9A C12A H12F 109.5
H12D C12A H12F 109.5
H12E C12A H12F 109.5
O4A C13A O5A 123.8(5)
O4A C13A C3A 122.8(5)
O5A C13A C3A 113.3(4)
O5A C14A H14D 109.5
O5A C14A H14E 109.5
H14D C14A H14E 109.5
O5A C14A H14F 109.5
H14D C14A H14F 109.5
H14E C14A H14F 109.5
O7 C15A C16A 112.8(5)
O7 C15A C3A 104.3(4)
C16A C15A C3A 110.0(4)
O7 C15A H15A 109.9
C16A C15A H15A 109.9
C3A C15A H15A 109.9
C17A C16A C15A 124.9(7)
C17A C16A H16A 117.5
C15A C16A H16A 117.5
C16A C17A H17C 120.0
C16A C17A H17D 120.0
H17C C17A H17D 120.0
O7 C18A C23A 125.0(6)
O7 C18A C19A 115.8(5)
C23A C18A C19A 119.2(5)
C18A C19A C20A 120.1(6)
C18A C19A I1A 119.5(4)
C20A C19A I1A 120.3(5)
C21A C20A C19A 120.3(7)
C21A C20A H20A 119.8
C19A C20A H20A 119.8
C20A C21A C22A 120.2(6)
C20A C21A H21A 119.9
C22A C21A H21A 119.9
C21A C22A C23A 120.2(7)
C21A C22A H22A 119.9
C23A C22A H22A 119.9
C18A C23A C22A 119.9(7)
C18A C23A H23A 120.0
C22A C23A H23A 120.0
Cl2 C1S Cl1 114.1(9)
Cl2 C1S H1S1 108.7
Cl1 C1S H1S1 108.7
Cl2 C1S H1S2 108.7
Cl1 C1S H1S2 108.7
H1S1 C1S H1S2 107.6
Cl4 C2S Cl3 107.4(5)
Cl4 C2S H2S1 110.2
Cl3 C2S H2S1 110.2
Cl4 C2S H2S2 110.2
Cl3 C2S H2S2 110.2
H2S1 C2S H2S2 108.5

loop_
_geom_bond_atom_site_label_1
_geom_bond_atom_site_label_2
_geom_bond_distance
I1 C19 2.101(6)
I1A C19A 2.090(6)
Cl1 C1S 1.690(2)
Cl2 C1S 1.690(2)
Cl3 C2S 1.690(2)
Cl4 C2S 1.688(2)
O1 C2 1.424(8)
O1 C1 1.434(7)
O2 C8 1.204(7)
O3 C8 1.348(7)
O3 C9 1.485(7)
O4 C13 1.194(8)
O5 C13 1.340(7)
O5 C14 1.442(8)
O6 C18 1.363(7)
O6 C15 1.427(7)
O7 C18A 1.369(6)
O7 C15A 1.431(6)
O2A C8A 1.203(7)
O3A C8A 1.337(7)
O3A C9A 1.492(7)
O4A C13A 1.203(7)
O5A C13A 1.320(7)
O5A C14A 1.448(7)
O6A C2A 1.413(6)
O6A C1A 1.416(7)
N1 C8 1.379(7)
N1 C3 1.476(7)
N1 C1 1.492(7)
N1A C8A 1.383(7)
N1A C1A 1.475(7)
N1A C3A 1.477(7)
C1 C4 1.522(9)
C1 H1 0.9900
C2 C3 1.548(7)
C2 H2A 0.9800
C2 H2B 0.9800
C3 C13 1.525(7)
C3 C15 1.545(7)
C4 C7 1.522(11)
C4 C6 1.546(10)
C4 C5 1.548(11)
C5 H5A 0.9700
C5 H5B 0.9700
C5 H5C 0.9700
C6 H6A 0.9700
C6 H6B 0.9700
C6 H6C 0.9700
C7 H7A 0.9700
C7 H7B 0.9700
C7 H7C 0.9700
C9 C10 1.494(11)
C9 C11 1.513(11)
C9 C12 1.520(11)
C10 H10A 0.9700
C10 H10B 0.9700
C10 H10C 0.9700
C11 H11A 0.9700
C11 H11B 0.9700
C11 H11C 0.9700
C12 H12A 0.9700
C12 H12B 0.9700
C12 H12C 0.9700
C14 H14A 0.9700
C14 H14B 0.9700
C14 H14C 0.9700
C15 C16 1.521(9)
C15 H15 0.9900
C16 C17 1.254(15)
C16 H16 0.9400
C17 H17A 0.9400
C17 H17B 0.9400
C18 C23 1.391(8)
C18 C19 1.391(8)
C19 C20 1.381(9)
C20 C21 1.386(11)
C20 H20 0.9400
C21 C22 1.348(11)
C21 H21 0.9400
C22 C23 1.389(10)
C22 H22 0.9400
C23 H23 0.9400
C1A C4A 1.555(8)
C1A H1A 0.9900
C2A C3A 1.533(7)
C2A H2A1 0.9800
C2A H2A2 0.9800
C3A C13A 1.536(7)
C3A C15A 1.556(6)
C4A C7A 1.523(11)
C4A C6A 1.527(10)
C4A C5A 1.532(11)
C5A H5A1 0.9700
C5A H5A2 0.9700
C5A H5A3 0.9700
C6A H6A1 0.9700
C6A H6A2 0.9700
C6A H6A3 0.9700
C7A H7A1 0.9700
C7A H7A2 0.9700
C7A H7A3 0.9700
C9A C12A 1.476(11)
C9A C10A 1.508(11)
C9A C11A 1.531(13)
C10A H10D 0.9700
C10A H10E 0.9700
C10A H10F 0.9700
C11A H11D 0.9700
C11A H11E 0.9700
C11A H11F 0.9700
C12A H12D 0.9700
C12A H12E 0.9700
C12A H12F 0.9700
C14A H14D 0.9700
C14A H14E 0.9700
C14A H14F 0.9700
C15A C16A 1.490(8)
C15A H15A 0.9900
C16A C17A 1.316(10)
C16A H16A 0.9400
C17A H17C 0.9400
C17A H17D 0.9400
C18A C23A 1.383(8)
C18A C19A 1.389(9)
C19A C20A 1.391(8)
C20A C21A 1.355(12)
C20A H20A 0.9400
C21A C22A 1.382(14)
C21A H21A 0.9400
C22A C23A 1.388(10)
C22A H22A 0.9400
C23A H23A 0.9400
C1S H1S1 0.9800
C1S H1S2 0.9800
C2S H2S1 0.9800
C2S H2S2 0.9800

loop_
_geom_torsion_atom_site_label_1
_geom_torsion_atom_site_label_2
_geom_torsion_atom_site_label_3
_geom_torsion_atom_site_label_4
_geom_torsion
C2 O1 C1 N1 27.7(6)
C2 O1 C1 C4 150.7(5)
C8 N1 C1 O1 -156.4(5)
C3 N1 C1 O1 -3.6(6)
C8 N1 C1 C4 87.3(7)
C3 N1 C1 C4 -120.0(5)
C1 O1 C2 C3 -40.5(6)
C8 N1 C3 C13 -104.7(5)
C1 N1 C3 C13 102.0(5)
C8 N1 C3 C15 15.2(6)
C1 N1 C3 C15 -138.1(5)
C8 N1 C3 C2 134.3(5)
C1 N1 C3 C2 -19.0(5)
O1 C2 C3 N1 35.0(5)
O1 C2 C3 C13 -82.7(6)
O1 C2 C3 C15 156.5(5)
O1 C1 C4 C7 174.8(7)
N1 C1 C4 C7 -71.0(8)
O1 C1 C4 C6 55.8(7)
N1 C1 C4 C6 170.0(6)
O1 C1 C4 C5 -62.6(7)
N1 C1 C4 C5 51.6(8)
C9 O3 C8 O2 1.9(9)
C9 O3 C8 N1 -176.8(5)
C3 N1 C8 O2 35.7(8)
C1 N1 C8 O2 -174.3(6)
C3 N1 C8 O3 -145.5(5)
C1 N1 C8 O3 4.5(7)
C8 O3 C9 C10 -63.0(8)
C8 O3 C9 C11 61.9(8)
C8 O3 C9 C12 -179.6(6)
C14 O5 C13 O4 4.4(9)
C14 O5 C13 C3 -172.9(6)
N1 C3 C13 O4 51.0(8)
C15 C3 C13 O4 -73.9(7)
C2 C3 C13 O4 162.5(6)
N1 C3 C13 O5 -131.7(5)
C15 C3 C13 O5 103.4(5)
C2 C3 C13 O5 -20.1(7)
C18 O6 C15 C16 76.4(7)
C18 O6 C15 C3 -163.6(5)
N1 C3 C15 O6 54.8(6)
C13 C3 C15 O6 176.8(4)
C2 C3 C15 O6 -57.5(6)
N1 C3 C15 C16 174.7(5)
C13 C3 C15 C16 -63.2(6)
C2 C3 C15 C16 62.4(6)
O6 C15 C16 C17 -127.1(9)
C3 C15 C16 C17 116.3(9)
C15 O6 C18 C23 5.2(9)
C15 O6 C18 C19 -174.2(5)
O6 C18 C19 C20 -178.6(6)
C23 C18 C19 C20 1.9(10)
O6 C18 C19 I1 -0.5(7)
C23 C18 C19 I1 -179.9(5)
C18 C19 C20 C21 -2.1(11)
I1 C19 C20 C21 179.8(6)
C19 C20 C21 C22 2.0(12)
C20 C21 C22 C23 -1.7(12)
C21 C22 C23 C18 1.5(11)
O6 C18 C23 C22 179.0(6)
C19 C18 C23 C22 -1.6(9)
C2A O6A C1A N1A 22.1(5)
C2A O6A C1A C4A 146.0(5)
C8A N1A C1A O6A -156.1(5)
C3A N1A C1A O6A -0.1(5)
C8A N1A C1A C4A 85.7(6)
C3A N1A C1A C4A -118.2(5)
C1A O6A C2A C3A -34.7(5)
C8A N1A C3A C2A 137.3(5)
C1A N1A C3A C2A -19.4(5)
C8A N1A C3A C13A -101.1(5)
C1A N1A C3A C13A 102.2(5)
C8A N1A C3A C15A 19.2(7)
C1A N1A C3A C15A -137.4(5)
O6A C2A C3A N1A 32.1(5)
O6A C2A C3A C13A -85.8(5)
O6A C2A C3A C15A 154.1(4)
O6A C1A C4A C7A 176.6(7)
N1A C1A C4A C7A -66.6(8)
O6A C1A C4A C6A 56.2(7)
N1A C1A C4A C6A 173.0(5)
O6A C1A C4A C5A -60.7(7)
N1A C1A C4A C5A 56.1(7)
C9A O3A C8A O2A 5.1(9)
C9A O3A C8A N1A -174.0(5)
C1A N1A C8A O2A -178.7(6)
C3A N1A C8A O2A 28.1(9)
C1A N1A C8A O3A 0.4(7)
C3A N1A C8A O3A -152.8(5)
C8A O3A C9A C12A 58.0(9)
C8A O3A C9A C10A -67.0(9)
C8A O3A C9A C11A 176.3(6)
C14A O5A C13A O4A 4.3(8)
C14A O5A C13A C3A -173.8(5)
N1A C3A C13A O4A 52.5(6)
C2A C3A C13A O4A 164.9(5)
C15A C3A C13A O4A -73.0(7)
N1A C3A C13A O5A -129.3(4)
C2A C3A C13A O5A -16.9(6)
C15A C3A C13A O5A 105.1(5)
C18A O7 C15A C16A 88.9(6)
C18A O7 C15A C3A -151.7(5)
N1A C3A C15A O7 55.8(6)
C2A C3A C15A O7 -56.9(5)
C13A C3A C15A O7 177.9(4)
N1A C3A C15A C16A 177.0(5)
C2A C3A C15A C16A 64.3(6)
C13A C3A C15A C16A -60.9(6)
O7 C15A C16A C17A 7.7(8)
C3A C15A C16A C17A -108.3(7)
C15A O7 C18A C23A -10.0(9)
C15A O7 C18A C19A 169.5(5)
O7 C18A C19A C20A -179.2(6)
C23A C18A C19A C20A 0.3(10)
O7 C18A C19A I1A 1.0(7)
C23A C18A C19A I1A -179.4(5)
C18A C19A C20A C21A 1.0(11)
I1A C19A C20A C21A -179.2(7)
C19A C20A C21A C22A -2.0(14)
C20A C21A C22A C23A 1.7(15)
O7 C18A C23A C22A 178.9(7)
C19A C18A C23A C22A -0.7(11)
C21A C22A C23A C18A -0.3(14)
